data_1542491
loop_
_publ_author_name
'McAdam, C. John'
'Simpson, Jim'

_publ_section_title
;
 2-Chloro-1-ferrocenylethanone
;
_journal_coeditor_code WM4003
_journal_issue 1
_journal_name_full IUCrData
_journal_page_first x152177
_journal_paper_doi 10.1107/S241431461502177X
_journal_volume 1
_journal_year 2016
_chemical_formula_iupac '[Fe (C5 H5) (C7 H6 Cl O)]'
_chemical_formula_moiety 'C12 H11 Cl Fe O'
_chemical_formula_sum 'C12 H11 Cl Fe O'
_chemical_formula_weight 262.51
_chemical_name_systematic
;
2-Chloro-1-ferrocenylethanone
;
_space_group_crystal_system monoclinic
_space_group_IT_number 4
_space_group_name_Hall 'P 2yb'
_space_group_name_H-M_alt 'P 1 21 1'
_symmetry_space_group_name_Hall 'P 2yb'
_symmetry_space_group_name_H-M 'P 1 21 1'
_atom_sites_solution_hydrogens geom
_audit_creation_method SHELXL-2014/7
_cell_angle_alpha 90
_cell_angle_beta 99.728(2)
_cell_angle_gamma 90
_cell_formula_units_Z 2
_cell_length_a 7.4235(4)
_cell_length_b 9.6339(4)
_cell_length_c 7.5209(3)
_cell_measurement_reflns_used 8073
_cell_measurement_temperature 92(2)
_cell_measurement_theta_max 33.32
_cell_measurement_theta_min 2.75
_cell_volume 530.14(4)
_computing_cell_refinement
;
APEX2 and SAINT (Bruker, 2011)
;
_computing_data_collection
;
APEX2 (Bruker, 2011)
;
_computing_data_reduction
;
SAINT (Bruker, 2011)
;
_computing_molecular_graphics
;
Mercury (Macrae <i>et al.</i>, 2008)
;
_computing_publication_material
;
SHELXL-2014 (Sheldrick, 2015<i>b</i>), enCIFer (Allen <i>et al.</i>,
2004), PLATON (Spek, 2009), publCIF (Westrip, 2010)
;
_computing_structure_refinement
;
SHELXL2014 (Sheldrick, 2015<i>b</i>) and <i>TITAN2000</i> (Hunter &
Simpson,
1999)
;
_computing_structure_solution
;
<i>SHELXT</i> (Sheldrick, 2015<i>a</i>)
;
_diffrn_ambient_temperature 92(2)
_diffrn_measured_fraction_theta_full 0.996
_diffrn_measured_fraction_theta_max 0.922
_diffrn_measurement_device_type 'Bruker APEXII CCD area detector'
_diffrn_measurement_method '\w scans'
_diffrn_radiation_type MoK\a
_diffrn_radiation_wavelength 0.71073
_diffrn_reflns_av_R_equivalents 0.0190
_diffrn_reflns_limit_h_max 7
_diffrn_reflns_limit_h_min -11
_diffrn_reflns_limit_k_max 14
_diffrn_reflns_limit_k_min -14
_diffrn_reflns_limit_l_max 11
_diffrn_reflns_limit_l_min -11
_diffrn_reflns_number 9868
_diffrn_reflns_theta_full 25.242
_diffrn_reflns_theta_max 33.325
_diffrn_reflns_theta_min 3.468
_diffrn_standards_number 0
_exptl_absorpt_coefficient_mu 1.639
_exptl_absorpt_correction_T_max 1.0000
_exptl_absorpt_correction_T_min 0.778102
_exptl_absorpt_correction_type multi-scan
_exptl_absorpt_process_details
;
(<i>SADABS</i>; Bruker, 2011)
;
_exptl_crystal_colour orange
_exptl_crystal_density_diffrn 1.644
_exptl_crystal_density_method 'not measured'
_exptl_crystal_description block
_exptl_crystal_F_000 268
_exptl_crystal_size_max 0.320
_exptl_crystal_size_mid 0.290
_exptl_crystal_size_min 0.110
_refine_diff_density_max 1.007
_refine_diff_density_min -0.429
_refine_ls_abs_structure_details
;
 Refined as an inversion twin
;
_refine_ls_abs_structure_Flack 0.309(12)
_refine_ls_extinction_method none
_refine_ls_goodness_of_fit_ref 1.061
_refine_ls_hydrogen_treatment constr
_refine_ls_matrix_type full
_refine_ls_number_parameters 137
_refine_ls_number_reflns 3658
_refine_ls_number_restraints 1
_refine_ls_restrained_S_all 1.061
_refine_ls_R_factor_all 0.0210
_refine_ls_R_factor_gt 0.0206
_refine_ls_shift/su_max 0.000
_refine_ls_shift/su_mean 0.000
_refine_ls_structure_factor_coef Fsqd
_refine_ls_weighting_details 'w=1/[\s^2^(Fo^2^)+(0.0301P)^2^+0.0787P] where P=(Fo^2^+2Fc^2^)/3'
_refine_ls_weighting_scheme calc
_refine_ls_wR_factor_gt 0.0524
_refine_ls_wR_factor_ref 0.0527
_reflns_number_gt 3612
_reflns_number_total 3658
_reflns_threshold_expression 'I > 2\s(I)'
_cod_data_source_file wm4003sup1.cif
_cod_data_source_block I
_cod_depositor_comments 'Adding full bibliography for 1542491.cif.'
_cod_database_code 1542491
_cod_database_fobs_code 1542491
_shelx_space_group_comment
;
The symmetry employed for this shelxl refinement is uniquely defined
by the following loop, which should always be used as a source of
symmetry information in preference to the above space-group names.
They are only intended as comments.
;
_shelx_estimated_absorpt_t_min 0.622
_shelx_estimated_absorpt_t_max 0.840

loop_
_space_group_symop_operation_xyz
'x, y, z'
'-x, y+1/2, -z'

loop_
_atom_site_type_symbol
_atom_site_label
_atom_site_fract_x
_atom_site_fract_y
_atom_site_fract_z
_atom_site_U_iso_or_equiv
_atom_site_adp_type
_atom_site_calc_flag
_atom_site_occupancy
Cl Cl1 0.77444(7) 0.45989(5) 0.70617(6) 0.02778(11) Uani d 1
C C1 0.6570(2) 0.41602(18) 0.4880(2) 0.0159(3) Uani d 1
H H1A 0.7421 0.3671 0.4211 0.019 Uiso calc 1
H H1B 0.5559 0.3516 0.4999 0.019 Uiso calc 1
C C2 0.5800(2) 0.54234(17) 0.3809(2) 0.0134(3) Uani d 1
O O1 0.60745(19) 0.66056(14) 0.4372(2) 0.0205(3) Uani d 1
C C3 0.4737(2) 0.51284(16) 0.2015(2) 0.0119(3) Uani d 1
C C4 0.4327(2) 0.37918(18) 0.1191(2) 0.0142(3) Uani d 1
H H4 0.4760 0.2920 0.1676 0.017 Uiso calc 1
C C5 0.3146(3) 0.4020(2) -0.0494(3) 0.0167(3) Uani d 1
H H5 0.2670 0.3323 -0.1338 0.020 Uiso calc 1
C C6 0.2806(3) 0.5478(2) -0.0689(3) 0.0161(3) Uani d 1
H H6 0.2057 0.5913 -0.1681 0.019 Uiso calc 1
C C7 0.3778(2) 0.61677(18) 0.0852(2) 0.0140(3) Uani d 1
H H7 0.3790 0.7139 0.1072 0.017 Uiso calc 1
Fe Fe1 0.20089(3) 0.47611(2) 0.16401(2) 0.01033(6) Uani d 1
C C8 0.1248(2) 0.4631(3) 0.4129(2) 0.0198(3) Uani d 1
H H8 0.2041 0.4677 0.5260 0.024 Uiso calc 1
C C9 0.0737(3) 0.3400(2) 0.3121(3) 0.0180(3) Uani d 1
H H9 0.1123 0.2483 0.3461 0.022 Uiso calc 1
C C10 -0.0457(3) 0.3791(2) 0.1508(3) 0.0162(3) Uani d 1
H H10 -0.1001 0.3177 0.0582 0.019 Uiso calc 1
C C11 -0.0692(3) 0.5260(2) 0.1523(2) 0.0154(3) Uani d 1
H H11 -0.1421 0.5795 0.0612 0.018 Uiso calc 1
C C12 0.0364(3) 0.5785(2) 0.3151(3) 0.0196(4) Uani d 1
H H12 0.0460 0.6729 0.3517 0.024 Uiso calc 1

loop_
_atom_site_aniso_label
_atom_site_aniso_U_11
_atom_site_aniso_U_22
_atom_site_aniso_U_33
_atom_site_aniso_U_12
_atom_site_aniso_U_13
_atom_site_aniso_U_23
Cl1 0.0403(3) 0.0232(2) 0.01616(16) -0.0061(2) -0.00591(16) 0.00289(16)
C1 0.0159(8) 0.0150(7) 0.0158(7) -0.0018(6) 0.0000(6) -0.0003(6)
C2 0.0079(7) 0.0149(7) 0.0176(7) -0.0005(5) 0.0026(5) -0.0010(5)
O1 0.0180(6) 0.0147(6) 0.0266(6) 0.0006(5) -0.0027(5) -0.0044(5)
C3 0.0095(7) 0.0117(6) 0.0146(6) -0.0003(5) 0.0026(5) -0.0005(5)
C4 0.0133(7) 0.0135(7) 0.0161(7) 0.0021(6) 0.0036(6) -0.0021(6)
C5 0.0193(9) 0.0171(8) 0.0146(8) 0.0004(6) 0.0054(6) -0.0033(6)
C6 0.0179(9) 0.0178(8) 0.0129(7) 0.0009(6) 0.0039(6) 0.0019(6)
C7 0.0134(7) 0.0127(7) 0.0164(7) -0.0005(6) 0.0037(6) 0.0022(5)
Fe1 0.00899(9) 0.01107(9) 0.01090(9) -0.00018(9) 0.00159(6) -0.00057(8)
C8 0.0130(6) 0.0346(10) 0.0122(6) -0.0008(8) 0.0035(5) -0.0002(8)
C9 0.0137(8) 0.0218(8) 0.0187(8) -0.0011(7) 0.0036(6) 0.0071(7)
C10 0.0122(8) 0.0152(7) 0.0206(8) -0.0031(6) 0.0012(6) 0.0016(6)
C11 0.0092(7) 0.0175(7) 0.0188(7) 0.0016(6) 0.0007(6) 0.0012(6)
C12 0.0156(9) 0.0218(8) 0.0234(9) -0.0003(7) 0.0091(7) -0.0071(7)

loop_
_atom_type_symbol
_atom_type_description
_atom_type_scat_dispersion_real
_atom_type_scat_dispersion_imag
_atom_type_scat_source
C C 0.0033 0.0016 'International Tables Vol C Tables 4.2.6.8 and 6.1.1.4'
H H 0.0000 0.0000 'International Tables Vol C Tables 4.2.6.8 and 6.1.1.4'
O O 0.0106 0.0060 'International Tables Vol C Tables 4.2.6.8 and 6.1.1.4'
Cl Cl 0.1484 0.1585 'International Tables Vol C Tables 4.2.6.8 and 6.1.1.4'
Fe Fe 0.3463 0.8444 'International Tables Vol C Tables 4.2.6.8 and 6.1.1.4'

loop_
_geom_angle_atom_site_label_1
_geom_angle_atom_site_label_2
_geom_angle_atom_site_label_3
_geom_angle
C2 C1 Cl1 112.47(12)
C2 C1 H1A 109.1
Cl1 C1 H1A 109.1
C2 C1 H1B 109.1
Cl1 C1 H1B 109.1
H1A C1 H1B 107.8
O1 C2 C3 122.05(16)
O1 C2 C1 122.61(16)
C3 C2 C1 115.32(14)
C7 C3 C4 108.32(14)
C7 C3 C2 123.89(14)
C4 C3 C2 127.55(15)
C7 C3 Fe1 69.90(10)
C4 C3 Fe1 69.53(9)
C2 C3 Fe1 121.95(11)
C5 C4 C3 107.29(15)
C5 C4 Fe1 70.61(11)
C3 C4 Fe1 68.99(9)
C5 C4 H4 126.4
C3 C4 H4 126.4
Fe1 C4 H4 125.6
C4 C5 C6 108.22(17)
C4 C5 Fe1 68.55(10)
C6 C5 Fe1 69.60(12)
C4 C5 H5 125.9
C6 C5 H5 125.9
Fe1 C5 H5 127.5
C7 C6 C5 108.61(18)
C7 C6 Fe1 69.09(10)
C5 C6 Fe1 69.80(12)
C7 C6 H6 125.7
C5 C6 H6 125.7
Fe1 C6 H6 127.0
C6 C7 C3 107.55(15)
C6 C7 Fe1 70.38(11)
C3 C7 Fe1 68.78(9)
C6 C7 H7 126.2
C3 C7 H7 126.2
Fe1 C7 H7 126.2
C3 Fe1 C4 41.48(7)
C3 Fe1 C10 162.20(7)
C4 Fe1 C10 123.89(8)
C3 Fe1 C7 41.32(7)
C4 Fe1 C7 69.72(8)
C10 Fe1 C7 154.67(7)
C3 Fe1 C8 107.88(7)
C4 Fe1 C8 119.67(8)
C10 Fe1 C8 68.48(8)
C7 Fe1 C8 126.57(8)
C3 Fe1 C11 155.78(8)
C4 Fe1 C11 161.59(7)
C10 Fe1 C11 40.79(9)
C7 Fe1 C11 120.28(7)
C8 Fe1 C11 68.57(7)
C3 Fe1 C9 125.21(7)
C4 Fe1 C9 106.05(8)
C10 Fe1 C9 40.79(7)
C7 Fe1 C9 163.52(7)
C8 Fe1 C9 40.65(9)
C11 Fe1 C9 68.67(8)
C3 Fe1 C12 120.81(7)
C4 Fe1 C12 155.48(8)
C10 Fe1 C12 68.61(8)
C7 Fe1 C12 108.26(8)
C8 Fe1 C12 40.77(9)
C11 Fe1 C12 40.79(8)
C9 Fe1 C12 68.62(9)
C3 Fe1 C6 68.65(7)
C4 Fe1 C6 68.92(8)
C10 Fe1 C6 119.73(8)
C7 Fe1 C6 40.53(7)
C8 Fe1 C6 163.83(8)
C11 Fe1 C6 107.73(8)
C9 Fe1 C6 154.25(8)
C12 Fe1 C6 126.31(9)
C3 Fe1 C5 68.78(7)
C4 Fe1 C5 40.84(8)
C10 Fe1 C5 106.55(8)
C7 Fe1 C5 68.67(7)
C8 Fe1 C5 154.42(9)
C11 Fe1 C5 125.02(8)
C9 Fe1 C5 119.18(8)
C12 Fe1 C5 162.89(8)
C6 Fe1 C5 40.60(7)
C9 C8 C12 108.40(15)
C9 C8 Fe1 69.75(10)
C12 C8 Fe1 69.87(10)
C9 C8 H8 125.8
C12 C8 H8 125.8
Fe1 C8 H8 126.2
C8 C9 C10 107.72(17)
C8 C9 Fe1 69.60(10)
C10 C9 Fe1 69.30(10)
C8 C9 H9 126.1
C10 C9 H9 126.1
Fe1 C9 H9 126.5
C11 C10 C9 108.32(18)
C11 C10 Fe1 69.85(12)
C9 C10 Fe1 69.91(11)
C11 C10 H10 125.8
C9 C10 H10 125.8
Fe1 C10 H10 126.0
C10 C11 C12 107.91(17)
C10 C11 Fe1 69.36(11)
C12 C11 Fe1 69.85(11)
C10 C11 H11 126.0
C12 C11 H11 126.0
Fe1 C11 H11 126.3
C8 C12 C11 107.64(17)
C8 C12 Fe1 69.36(10)
C11 C12 Fe1 69.37(11)
C8 C12 H12 126.2
C11 C12 H12 126.2
Fe1 C12 H12 126.7

loop_
_geom_bond_atom_site_label_1
_geom_bond_atom_site_label_2
_geom_bond_distance
Cl1 C1 1.7741(17)
C1 C2 1.517(2)
C1 H1A 0.9900
C1 H1B 0.9900
C2 O1 1.220(2)
C2 C3 1.471(2)
C3 C7 1.437(2)
C3 C4 1.439(2)
C3 Fe1 2.0284(16)
C4 C5 1.430(3)
C4 Fe1 2.0357(17)
C4 H4 0.9500
C5 C6 1.431(2)
C5 Fe1 2.0631(19)
C5 H5 0.9500
C6 C7 1.421(3)
C6 Fe1 2.0604(19)
C6 H6 0.9500
C7 Fe1 2.0434(17)
C7 H7 0.9500
Fe1 C10 2.0426(18)
Fe1 C8 2.0487(15)
Fe1 C11 2.0491(19)
Fe1 C9 2.0508(19)
Fe1 C12 2.0555(19)
C8 C9 1.424(3)
C8 C12 1.430(3)
C8 H8 0.9500
C9 C10 1.427(3)
C9 H9 0.9500
C10 C11 1.426(3)
C10 H10 0.9500
C11 C12 1.430(3)
C11 H11 0.9500
C12 H12 0.9500

loop_
_geom_hbond_atom_site_label_D
_geom_hbond_atom_site_label_H
_geom_hbond_atom_site_label_A
_geom_hbond_site_symmetry_A
_geom_hbond_distance_DH
_geom_hbond_distance_HA
_geom_hbond_distance_DA
_geom_hbond_angle_DHA
C11 H11 Cl1 1_454 0.95 2.88 3.4196(19) 117.3
C1 H1B O1 2_646 0.99 2.30 3.256(2) 162.9
C9 H9 Cl1 2_646 0.95 2.95 3.841(2) 156.9
C9 H9 O1 2_646 0.95 2.56 3.262(2) 130.8
C1 H1A Cg2 1_655 0.99 2.69 3.4383(18) 132

loop_
_geom_torsion_atom_site_label_1
_geom_torsion_atom_site_label_2
_geom_torsion_atom_site_label_3
_geom_torsion_atom_site_label_4
_geom_torsion
Cl1 C1 C2 O1 4.3(2)
Cl1 C1 C2 C3 -177.38(12)
O1 C2 C3 C7 -6.7(3)
C1 C2 C3 C7 174.94(16)
O1 C2 C3 C4 179.58(18)
C1 C2 C3 C4 1.2(2)
O1 C2 C3 Fe1 -92.74(19)
C1 C2 C3 Fe1 88.90(16)
C7 C3 C4 C5 1.19(19)
C2 C3 C4 C5 175.70(17)
Fe1 C3 C4 C5 60.52(13)
C7 C3 C4 Fe1 -59.33(12)
C2 C3 C4 Fe1 115.18(17)
C3 C4 C5 C6 -1.1(2)
Fe1 C4 C5 C6 58.42(16)
C3 C4 C5 Fe1 -59.49(12)
C4 C5 C6 C7 0.5(3)
Fe1 C5 C6 C7 58.33(15)
C4 C5 C6 Fe1 -57.78(14)
C5 C6 C7 C3 0.2(2)
Fe1 C6 C7 C3 58.95(12)
C5 C6 C7 Fe1 -58.76(16)
C4 C3 C7 C6 -0.9(2)
C2 C3 C7 C6 -175.62(16)
Fe1 C3 C7 C6 -59.96(13)
C4 C3 C7 Fe1 59.10(12)
C2 C3 C7 Fe1 -115.66(16)
C12 C8 C9 C10 0.4(2)
Fe1 C8 C9 C10 -59.01(13)
C12 C8 C9 Fe1 59.38(13)
C8 C9 C10 C11 -0.3(2)
Fe1 C9 C10 C11 -59.50(14)
C8 C9 C10 Fe1 59.20(12)
C9 C10 C11 C12 0.1(2)
Fe1 C10 C11 C12 -59.42(14)
C9 C10 C11 Fe1 59.54(13)
C9 C8 C12 C11 -0.3(2)
Fe1 C8 C12 C11 59.01(13)
C9 C8 C12 Fe1 -59.31(12)
C10 C11 C12 C8 0.1(2)
Fe1 C11 C12 C8 -59.01(13)
C10 C11 C12 Fe1 59.12(14)
